data_4061175
_journal_name_full Organometallics
_journal_year 2004
_chemical_formula_sum 'C36 H44 N2 O2 Ti'
_chemical_formula_weight 584.63
_space_group_IT_number 2
_symmetry_cell_setting triclinic
_symmetry_space_group_name_Hall '-P 1'
_symmetry_space_group_name_H-M 'P -1'
_cell_angle_alpha 90.0500(10)
_cell_angle_beta 96.6510(10)
_cell_angle_gamma 105.9400(19)
_cell_formula_units_Z 2
_cell_length_a 8.8780(2)
_cell_length_b 11.5040(3)
_cell_length_c 16.2040(6)
_cell_measurement_temperature 110(2)
_cell_volume 1579.69(8)
_diffrn_ambient_temperature 110(2)
_exptl_crystal_density_diffrn 1.229
_cod_database_code 4061175

loop_
_symmetry_equiv_pos_as_xyz
'x, y, z'
'-x, -y, -z'

loop_
_atom_site_label
_atom_site_type_symbol
_atom_site_fract_x
_atom_site_fract_y
_atom_site_fract_z
_atom_site_U_iso_or_equiv
_atom_site_adp_type
_atom_site_occupancy
_atom_site_symmetry_multiplicity
_atom_site_calc_flag
_atom_site_refinement_flags
_atom_site_disorder_assembly
_atom_site_disorder_group
Ti1 Ti 0.44841(6) 0.67577(5) 0.69734(3) 0.02379(17) Uani 1 1 d . . .
O2 O 0.5248(2) 0.84014(19) 0.72207(13) 0.0277(5) Uani 1 1 d . . .
O3 O 0.3941(2) 0.50928(19) 0.70632(13) 0.0287(5) Uani 1 1 d . . .
N4 N 0.6976(3) 0.6534(3) 0.65797(17) 0.0337(7) Uani 1 1 d . . .
N5 N 0.6123(3) 0.6659(2) 0.82719(16) 0.0242(6) Uani 1 1 d . . .
C6 C 0.2077(4) 0.6770(3) 0.7027(2) 0.0287(7) Uani 1 1 d . . .
H6A H 0.1894 0.7530 0.6811 0.034 Uiso 1 1 calc R . .
H6B H 0.1336 0.6078 0.6698 0.034 Uiso 1 1 calc R . .
C7 C 0.4027(4) 0.6889(3) 0.5634(2) 0.0327(8) Uani 1 1 d . . .
H7A H 0.5039 0.7322 0.5436 0.039 Uiso 1 1 calc R . .
H7B H 0.3729 0.6056 0.5390 0.039 Uiso 1 1 calc R . .
C8 C 0.1875(3) 0.6670(3) 0.7917(2) 0.0263(7) Uani 1 1 d . . .
C9 C 0.1452(4) 0.5547(3) 0.8296(3) 0.0385(9) Uani 1 1 d . . .
H9 H 0.1244 0.4825 0.7966 0.046 Uiso 1 1 calc R . .
C10 C 0.1331(4) 0.5472(4) 0.9138(3) 0.0503(11) Uani 1 1 d . . .
H10 H 0.1048 0.4701 0.9379 0.060 Uiso 1 1 calc R . .
C11 C 0.1615(4) 0.6498(5) 0.9632(3) 0.0520(11) Uani 1 1 d . . .
H11 H 0.1539 0.6439 1.0211 0.062 Uiso 1 1 calc R . .
C12 C 0.2010(4) 0.7612(4) 0.9279(2) 0.0433(9) Uani 1 1 d . . .
H12 H 0.2195 0.8326 0.9615 0.052 Uiso 1 1 calc R . .
C13 C 0.2141(4) 0.7697(3) 0.8437(2) 0.0317(7) Uani 1 1 d . . .
H13 H 0.2419 0.8475 0.8205 0.038 Uiso 1 1 calc R . .
C14 C 0.2828(4) 0.7475(3) 0.52735(19) 0.0314(7) Uani 1 1 d . . .
C15 C 0.1314(4) 0.6789(4) 0.4942(2) 0.0464(10) Uani 1 1 d . . .
H15 H 0.1065 0.5933 0.4965 0.056 Uiso 1 1 calc R . .
C16 C 0.0187(6) 0.7291(7) 0.4591(3) 0.0757(18) Uani 1 1 d . . .
H16 H -0.0811 0.6787 0.4360 0.091 Uiso 1 1 calc R . .
C17 C 0.0479(8) 0.8499(8) 0.4570(3) 0.090(2) Uani 1 1 d . . .
H17 H -0.0316 0.8846 0.4329 0.108 Uiso 1 1 calc R . .
C18 C 0.1956(9) 0.9250(5) 0.4904(3) 0.084(2) Uani 1 1 d . . .
H18 H 0.2159 1.0104 0.4894 0.101 Uiso 1 1 calc R . .
C19 C 0.3141(6) 0.8729(4) 0.5257(2) 0.0541(11) Uani 1 1 d . . .
H19 H 0.4145 0.9231 0.5481 0.065 Uiso 1 1 calc R . .
C20 C 0.6425(4) 0.9244(3) 0.7667(2) 0.0271(7) Uani 1 1 d . . .
C21 C 0.6989(4) 1.0389(3) 0.7358(2) 0.0307(7) Uani 1 1 d . . .
H21 H 0.6519 1.0576 0.6836 0.037 Uiso 1 1 calc R . .
C22 C 0.8229(4) 1.1266(3) 0.7795(2) 0.0348(8) Uani 1 1 d . . .
C23 C 0.8953(4) 1.0964(3) 0.8548(2) 0.0377(8) Uani 1 1 d . . .
C24 C 0.8356(4) 0.9825(3) 0.8861(2) 0.0369(8) Uani 1 1 d . . .
H24 H 0.8834 0.9633 0.9379 0.044 Uiso 1 1 calc R . .
C25 C 0.7077(4) 0.8953(3) 0.8441(2) 0.0284(7) Uani 1 1 d . . .
C26 C 0.6333(4) 0.7767(3) 0.88143(19) 0.0276(7) Uani 1 1 d . . .
H26A H 0.5286 0.7783 0.8959 0.033 Uiso 1 1 calc R . .
H26B H 0.6991 0.7695 0.9338 0.033 Uiso 1 1 calc R . .
C27 C 0.7710(3) 0.6565(3) 0.8107(2) 0.0282(7) Uani 1 1 d . . .
H27A H 0.8440 0.7388 0.8106 0.034 Uiso 1 1 calc R . .
H27B H 0.8132 0.6125 0.8561 0.034 Uiso 1 1 calc R . .
C28 C 0.7654(4) 0.5927(4) 0.7298(2) 0.0391(9) Uani 1 1 d . . .
H28A H 0.7001 0.5080 0.7316 0.047 Uiso 1 1 calc R . .
H28B H 0.8734 0.5912 0.7212 0.047 Uiso 1 1 calc R . .
C29 C 0.6801(4) 0.5672(4) 0.5874(2) 0.0433(9) Uani 1 1 d . . .
H29A H 0.6466 0.6024 0.5358 0.065 Uiso 1 1 calc R . .
H29B H 0.6007 0.4917 0.5965 0.065 Uiso 1 1 calc R . .
H29C H 0.7815 0.5505 0.5833 0.065 Uiso 1 1 calc R . .
C30 C 0.8093(4) 0.7669(4) 0.6416(3) 0.0429(9) Uani 1 1 d . . .
H30A H 0.9084 0.7518 0.6303 0.064 Uiso 1 1 calc R . .
H30B H 0.8292 0.8221 0.6902 0.064 Uiso 1 1 calc R . .
H30C H 0.7655 0.8034 0.5933 0.064 Uiso 1 1 calc R . .
C31 C 0.5327(4) 0.5616(3) 0.87623(19) 0.0275(7) Uani 1 1 d . . .
H31A H 0.4370 0.5781 0.8935 0.033 Uiso 1 1 calc R . .
H31B H 0.6043 0.5598 0.9275 0.033 Uiso 1 1 calc R . .
C32 C 0.4842(4) 0.4366(3) 0.83537(19) 0.0269(7) Uani 1 1 d . . .
C33 C 0.4982(4) 0.3367(3) 0.8807(2) 0.0282(7) Uani 1 1 d . . .
H33 H 0.5497 0.3498 0.9360 0.034 Uiso 1 1 calc R . .
C34 C 0.4400(4) 0.2178(3) 0.8485(2) 0.0296(7) Uani 1 1 d . . .
C35 C 0.3671(4) 0.1990(3) 0.7663(2) 0.0308(7) Uani 1 1 d . . .
C36 C 0.3551(4) 0.2984(3) 0.7197(2) 0.0300(7) Uani 1 1 d . . .
H36 H 0.3079 0.2857 0.6636 0.036 Uiso 1 1 calc R . .
C37 C 0.4104(4) 0.4159(3) 0.7533(2) 0.0273(7) Uani 1 1 d . . .
C38 C 0.8762(5) 1.2509(3) 0.7463(3) 0.0469(10) Uani 1 1 d . . .
H38A H 0.8137 1.2546 0.6929 0.070 Uiso 1 1 calc R . .
H38B H 0.9880 1.2692 0.7384 0.070 Uiso 1 1 calc R . .
H38C H 0.8617 1.3103 0.7858 0.070 Uiso 1 1 calc R . .
C39 C 1.0377(5) 1.1865(4) 0.9020(3) 0.0523(11) Uani 1 1 d . . .
H39A H 1.1222 1.2101 0.8663 0.078 Uiso 1 1 calc R . .
H39B H 1.0750 1.1491 0.9518 0.078 Uiso 1 1 calc R . .
H39C H 1.0078 1.2583 0.9185 0.078 Uiso 1 1 calc R . .
C40 C 0.4531(5) 0.1131(3) 0.9020(2) 0.0381(8) Uani 1 1 d . . .
H40A H 0.5196 0.0697 0.8782 0.057 Uiso 1 1 calc R . .
H40B H 0.3478 0.0579 0.9043 0.057 Uiso 1 1 calc R . .
H40C H 0.5004 0.1434 0.9583 0.057 Uiso 1 1 calc R . .
C41 C 0.2944(5) 0.0724(3) 0.7290(2) 0.0405(9) Uani 1 1 d . . .
H41A H 0.2022 0.0324 0.7566 0.061 Uiso 1 1 calc R . .
H41B H 0.3722 0.0260 0.7368 0.061 Uiso 1 1 calc R . .
H41C H 0.2618 0.0768 0.6695 0.061 Uiso 1 1 calc R . .

loop_
_atom_site_aniso_label
_atom_site_aniso_U_11
_atom_site_aniso_U_22
_atom_site_aniso_U_33
_atom_site_aniso_U_23
_atom_site_aniso_U_13
_atom_site_aniso_U_12
Ti1 0.0212(3) 0.0242(3) 0.0264(3) -0.0025(2) -0.0018(2) 0.0090(2)
O2 0.0264(11) 0.0256(11) 0.0300(12) -0.0031(9) -0.0016(9) 0.0075(9)
O3 0.0279(11) 0.0250(11) 0.0318(12) -0.0038(9) -0.0088(9) 0.0099(9)
N4 0.0260(14) 0.0474(18) 0.0285(15) -0.0056(13) 0.0001(11) 0.0125(13)
N5 0.0214(12) 0.0243(13) 0.0276(14) -0.0038(11) -0.0006(10) 0.0089(11)
C6 0.0221(15) 0.0283(17) 0.0363(19) 0.0009(14) 0.0008(13) 0.0089(13)
C7 0.0364(18) 0.0376(19) 0.0272(18) -0.0040(14) 0.0007(14) 0.0170(16)
C8 0.0148(14) 0.0255(16) 0.0372(18) 0.0044(14) -0.0001(12) 0.0046(12)
C9 0.0219(16) 0.0280(18) 0.066(3) 0.0140(17) 0.0082(16) 0.0069(14)
C10 0.0254(18) 0.058(3) 0.071(3) 0.037(2) 0.0148(18) 0.0124(18)
C11 0.0286(19) 0.085(3) 0.039(2) 0.024(2) 0.0086(16) 0.009(2)
C12 0.0290(18) 0.058(3) 0.038(2) -0.0039(18) 0.0039(15) 0.0030(17)
C13 0.0250(16) 0.0305(18) 0.0364(19) 0.0032(15) 0.0036(13) 0.0021(14)
C14 0.0370(18) 0.043(2) 0.0205(16) 0.0017(14) 0.0037(13) 0.0209(16)
C15 0.0324(19) 0.078(3) 0.0286(19) 0.0022(19) -0.0011(14) 0.016(2)
C16 0.057(3) 0.157(6) 0.036(2) 0.016(3) 0.006(2) 0.068(4)
C17 0.103(5) 0.173(7) 0.036(3) 0.013(3) 0.007(3) 0.110(5)
C18 0.175(7) 0.071(4) 0.041(3) 0.020(3) 0.035(4) 0.083(4)
C19 0.089(3) 0.047(2) 0.036(2) 0.0076(18) 0.008(2) 0.034(2)
C20 0.0265(15) 0.0260(16) 0.0292(17) -0.0076(13) 0.0028(12) 0.0085(13)
C21 0.0322(17) 0.0285(17) 0.0303(18) -0.0022(14) 0.0047(13) 0.0062(14)
C22 0.0318(17) 0.0336(19) 0.037(2) -0.0042(15) 0.0118(14) 0.0030(15)
C23 0.0311(18) 0.0332(19) 0.043(2) -0.0095(16) 0.0021(15) 0.0011(15)
C24 0.0338(18) 0.039(2) 0.035(2) -0.0059(16) -0.0045(14) 0.0076(16)
C25 0.0257(16) 0.0291(17) 0.0304(18) -0.0033(14) 0.0014(13) 0.0086(13)
C26 0.0273(16) 0.0298(17) 0.0256(16) -0.0055(13) -0.0023(12) 0.0098(14)
C27 0.0209(15) 0.0305(17) 0.0329(18) -0.0010(14) -0.0012(12) 0.0087(13)
C28 0.0318(18) 0.051(2) 0.041(2) -0.0001(17) 0.0024(15) 0.0236(17)
C29 0.043(2) 0.053(2) 0.043(2) -0.0102(18) 0.0063(16) 0.0272(19)
C30 0.0304(18) 0.050(2) 0.051(2) -0.0032(18) 0.0093(16) 0.0143(17)
C31 0.0260(16) 0.0313(17) 0.0251(16) -0.0022(13) -0.0004(12) 0.0094(14)
C32 0.0249(15) 0.0277(16) 0.0288(17) -0.0022(13) -0.0006(12) 0.0103(13)
C33 0.0274(16) 0.0310(17) 0.0270(17) -0.0009(14) 0.0003(12) 0.0104(14)
C34 0.0314(17) 0.0307(17) 0.0306(18) 0.0020(14) 0.0032(13) 0.0153(14)
C35 0.0289(16) 0.0256(17) 0.0392(19) -0.0017(14) -0.0016(14) 0.0119(14)
C36 0.0297(16) 0.0276(17) 0.0321(18) -0.0051(14) -0.0069(13) 0.0113(14)
C37 0.0237(15) 0.0261(16) 0.0328(18) -0.0012(13) -0.0026(12) 0.0104(13)
C38 0.051(2) 0.035(2) 0.047(2) -0.0010(18) 0.0111(18) -0.0022(18)
C39 0.039(2) 0.043(2) 0.061(3) -0.003(2) -0.0051(19) -0.0066(18)
C40 0.049(2) 0.0342(19) 0.034(2) 0.0009(15) -0.0006(16) 0.0192(17)
C41 0.052(2) 0.0263(18) 0.043(2) -0.0027(16) -0.0079(17) 0.0162(17)

loop_
_geom_bond_atom_site_label_1
_geom_bond_atom_site_label_2
_geom_bond_distance
_geom_bond_site_symmetry_2
_geom_bond_publ_flag
Ti1 O2 1.851(2) . ?
Ti1 O3 1.852(2) . ?
Ti1 C6 2.153(3) . ?
Ti1 C7 2.174(3) . ?
Ti1 N5 2.437(2) . ?
Ti1 N4 2.451(3) . ?
O2 C20 1.350(4) . ?
O3 C37 1.348(4) . ?
N4 C30 1.452(5) . ?
N4 C29 1.478(4) . ?
N4 C28 1.508(4) . ?
N5 C31 1.495(4) . ?
N5 C27 1.496(4) . ?
N5 C26 1.504(4) . ?
C6 C8 1.475(5) . ?
C6 H6A 0.9900 . ?
C6 H6B 0.9900 . ?
C7 C14 1.476(4) . ?
C7 H7A 0.9900 . ?
C7 H7B 0.9900 . ?
C8 C13 1.400(5) . ?
C8 C9 1.405(5) . ?
C9 C10 1.382(6) . ?
C9 H9 0.9500 . ?
C10 C11 1.373(6) . ?
C10 H10 0.9500 . ?
C11 C12 1.376(6) . ?
C11 H11 0.9500 . ?
C12 C13 1.385(5) . ?
C12 H12 0.9500 . ?
C13 H13 0.9500 . ?
C14 C19 1.393(5) . ?
C14 C15 1.403(5) . ?
C15 C16 1.358(6) . ?
C15 H15 0.9500 . ?
C16 C17 1.343(9) . ?
C16 H16 0.9500 . ?
C17 C18 1.404(9) . ?
C17 H17 0.9500 . ?
C18 C19 1.414(7) . ?
C18 H18 0.9500 . ?
C19 H19 0.9500 . ?
C20 C21 1.390(5) . ?
C20 C25 1.401(5) . ?
C21 C22 1.393(5) . ?
C21 H21 0.9500 . ?
C22 C23 1.403(5) . ?
C22 C38 1.499(5) . ?
C23 C24 1.392(5) . ?
C23 C39 1.521(5) . ?
C24 C25 1.397(4) . ?
C24 H24 0.9500 . ?
C25 C26 1.503(5) . ?
C26 H26A 0.9900 . ?
C26 H26B 0.9900 . ?
C27 C28 1.490(5) . ?
C27 H27A 0.9900 . ?
C27 H27B 0.9900 . ?
C28 H28A 0.9900 . ?
C28 H28B 0.9900 . ?
C29 H29A 0.9800 . ?
C29 H29B 0.9800 . ?
C29 H29C 0.9800 . ?
C30 H30A 0.9800 . ?
C30 H30B 0.9800 . ?
C30 H30C 0.9800 . ?
C31 C32 1.511(4) . ?
C31 H31A 0.9900 . ?
C31 H31B 0.9900 . ?
C32 C33 1.391(4) . ?
C32 C37 1.402(4) . ?
C33 C34 1.399(4) . ?
C33 H33 0.9500 . ?
C34 C35 1.401(5) . ?
C34 C40 1.507(4) . ?
C35 C36 1.393(5) . ?
C35 C41 1.515(4) . ?
C36 C37 1.392(4) . ?
C36 H36 0.9500 . ?
C38 H38A 0.9800 . ?
C38 H38B 0.9800 . ?
C38 H38C 0.9800 . ?
C39 H39A 0.9800 . ?
C39 H39B 0.9800 . ?
C39 H39C 0.9800 . ?
C40 H40A 0.9800 . ?
C40 H40B 0.9800 . ?
C40 H40C 0.9800 . ?
C41 H41A 0.9800 . ?
C41 H41B 0.9800 . ?
C41 H41C 0.9800 . ?
